data_4338337
loop_
_publ_author_name
'Kim, Yeong Hun'
'Lee, Dong Woo'
'Ok, Kang Min'

_publ_section_title
;
 Strong Second Harmonic Generation (SHG) Originating from Combined
 Second-Order Jahn-Teller (SOJT) Distortive Cations in a New
 Noncentrosymmetric Tellurite, InNb(TeO4)2.
;
_journal_issue 10
_journal_name_full 'Inorganic chemistry'
_journal_page_first 5240
_journal_page_last 5245
_journal_paper_doi 10.1021/ic5004337
_journal_volume 53
_journal_year 2014
_chemical_absolute_configuration unk
_chemical_formula_sum 'In Nb O8 Te2'
_chemical_formula_weight 590.93
_chemical_name_systematic
;
 ?
;
_space_group_IT_number 29
_symmetry_cell_setting orthorhombic
_symmetry_space_group_name_Hall 'P 2c -2ac'
_symmetry_space_group_name_H-M 'P c a 21'
_atom_sites_solution_primary direct
_atom_sites_solution_secondary difmap
_cell_angle_alpha 90
_cell_angle_beta 90
_cell_angle_gamma 90
_cell_formula_units_Z 4
_cell_length_a 7.63610(10)
_cell_length_b 10.82980(10)
_cell_length_c 7.65640(10)
_cell_measurement_temperature 298.0(2)
_cell_volume 633.165(13)
_computing_structure_refinement 'SHELXL-97 (Sheldrick, 1997)'
_diffrn_ambient_temperature 298.0(2)
_diffrn_measured_fraction_theta_full 0.999
_diffrn_measured_fraction_theta_max 0.999
_diffrn_measurement_device_type 'Bruker SMART Breeze'
_diffrn_measurement_method CCD
_diffrn_radiation_monochromator graphite
_diffrn_radiation_type MoK\a
_diffrn_radiation_wavelength 0.71073
_diffrn_reflns_av_R_equivalents 0.0455
_diffrn_reflns_av_unetI/netI 0.0246
_diffrn_reflns_limit_h_max 10
_diffrn_reflns_limit_h_min -10
_diffrn_reflns_limit_k_max 14
_diffrn_reflns_limit_k_min -14
_diffrn_reflns_limit_l_max 10
_diffrn_reflns_limit_l_min -10
_diffrn_reflns_number 14149
_diffrn_reflns_theta_full 28.37
_diffrn_reflns_theta_max 28.37
_diffrn_reflns_theta_min 1.88
_exptl_absorpt_coefficient_mu 14.492
_exptl_absorpt_correction_T_max 0.85
_exptl_absorpt_correction_T_min 0.78
_exptl_absorpt_correction_type empirical
_exptl_absorpt_process_details
; 
 SADABS(Blessing, 1995) 
;
_exptl_crystal_colour 'Light Yellow'
_exptl_crystal_density_diffrn 6.199
_exptl_crystal_density_method 'not measured'
_exptl_crystal_description Block
_exptl_crystal_F_000 1032
_exptl_crystal_size_max 0.028
_exptl_crystal_size_mid 0.022
_exptl_crystal_size_min 0.018
_refine_diff_density_max 0.645
_refine_diff_density_min -0.619
_refine_diff_density_rms 0.169
_refine_ls_abs_structure_details 'Flack H D (1983), Acta Cryst. A39, 876-881'
_refine_ls_abs_structure_Flack -0.03(2)
_refine_ls_extinction_coef 0.00801(15)
_refine_ls_extinction_expression Fc^*^=kFc[1+0.001xFc^2^\l^3^/sin(2\q)]^-1/4^
_refine_ls_extinction_method SHELXL
_refine_ls_goodness_of_fit_ref 1.078
_refine_ls_matrix_type full
_refine_ls_number_parameters 110
_refine_ls_number_reflns 1588
_refine_ls_number_restraints 1
_refine_ls_restrained_S_all 1.077
_refine_ls_R_factor_all 0.0146
_refine_ls_R_factor_gt 0.0141
_refine_ls_shift/su_max 0.001
_refine_ls_shift/su_mean 0
_refine_ls_structure_factor_coef Fsqd
_refine_ls_weighting_details 'calc w=1/[\s^2^(Fo^2^)+(0.0112P)^2^+0.0368P] where P=(Fo^2^+2Fc^2^)/3'
_refine_ls_weighting_scheme calc
_refine_ls_wR_factor_gt 0.0295
_refine_ls_wR_factor_ref 0.0296
_reflns_number_gt 1561
_reflns_number_total 1588
_reflns_threshold_expression >2s\(I)
_cod_data_source_file ic5004337_si_002.cif
_cod_data_source_block InNbTe2O8
_cod_depositor_comments
;
The following automatic conversions were performed:

'_symmetry_cell_setting' value 'Orthorhombic' changed to
'orthorhombic' according to
/usr/data/users/saulius/crontab/automatic-downloads/rss-feeds/ACS/lib/dictionaries/cif_core.dic
dictionary named 'cif_core.dic' version 2.4.2 from
2011-04-26.

'_exptl_absorpt_correction_type' value 'EMPIRICAL'
changed to 'empirical' according to
/usr/data/users/saulius/crontab/automatic-downloads/rss-feeds/ACS/lib/dictionaries/cif_core.dic
dictionary named 'cif_core.dic' version 2.4.2 from 2011-04-26.

Automatic conversion script
Id: cif_fix_values 2281 2013-09-26 08:29:07Z andrius 

 Adding full bibliography for 4338337.cif.
;
_cod_original_sg_symbol_H-M Pca21
_cod_database_code 4338337

loop_
_symmetry_equiv_pos_as_xyz
'x, y, z'
'-x, -y, z+1/2'
'x+1/2, -y, z'
'-x+1/2, y, z+1/2'

loop_
_atom_site_label
_atom_site_type_symbol
_atom_site_fract_x
_atom_site_fract_y
_atom_site_fract_z
_atom_site_U_iso_or_equiv
_atom_site_adp_type
_atom_site_occupancy
_atom_site_symmetry_multiplicity
_atom_site_calc_flag
Te1 Te 0.70926(4) 0.24801(3) 0.32653(5) 0.00876(8) Uani 1 1 d
Te2 Te 0.23519(4) 0.28479(2) 0.23337(8) 0.00877(7) Uani 1 1 d
In1 In 0.00402(4) 0.48738(3) 0.47501(7) 0.00974(7) Uani 1 1 d
Nb1 Nb 0.96967(5) 0.00024(3) 0.48036(8) 0.00755(8) Uani 1 1 d
O1 O 0.9178(4) 0.1726(3) 0.4077(4) 0.0107(7) Uani 1 1 d
O2 O 0.9800(5) 0.0370(3) 0.7164(5) 0.0142(7) Uani 1 1 d
O3 O 0.7446(4) -0.0519(3) 0.4665(7) 0.0132(7) Uani 1 1 d
O4 O 0.5678(4) 0.1769(2) 0.5017(5) 0.0111(7) Uani 1 1 d
O5 O 0.7518(4) 0.3965(3) 0.4566(5) 0.0095(8) Uani 1 1 d
O6 O 0.4456(4) 0.3746(3) 0.2740(5) 0.0132(8) Uani 1 1 d
O7 O 0.1873(4) 0.3374(3) 0.4853(6) 0.0126(6) Uani 1 1 d
O8 O 0.0634(4) 0.4084(3) 0.2030(5) 0.0121(8) Uani 1 1 d

loop_
_atom_site_aniso_label
_atom_site_aniso_U_11
_atom_site_aniso_U_22
_atom_site_aniso_U_33
_atom_site_aniso_U_23
_atom_site_aniso_U_13
_atom_site_aniso_U_12
Te1 0.00936(14) 0.00853(13) 0.00839(15) 0.00043(11) 0.00033(15) 0.00003(11)
Te2 0.00932(14) 0.00802(13) 0.00897(13) 0.00026(15) -0.00043(16) -0.00008(11)
In1 0.00899(15) 0.01056(13) 0.00968(15) -0.0013(2) 0.0009(2) -0.00085(11)
Nb1 0.00788(19) 0.00806(17) 0.00670(17) 0.0000(2) 0.0006(3) 0.00036(15)
O1 0.0070(16) 0.0101(14) 0.0149(16) 0.0032(13) -0.0023(13) 0.0016(12)
O2 0.0175(18) 0.0164(18) 0.0087(18) 0.0006(15) 0.0007(14) 0.0003(14)
O3 0.0094(14) 0.0133(14) 0.017(2) 0.0014(18) -0.0005(16) 0.0000(12)
O4 0.0094(15) 0.0089(13) 0.0150(19) 0.0020(15) 0.0014(16) -0.0016(11)
O5 0.0077(14) 0.0100(14) 0.011(2) -0.0019(14) 0.0006(14) -0.0004(12)
O6 0.0104(17) 0.0134(17) 0.016(2) -0.0016(14) 0.0007(13) -0.0021(13)
O7 0.0163(16) 0.0140(14) 0.0075(14) -0.0010(18) 0.001(2) 0.0012(11)
O8 0.0144(17) 0.0108(17) 0.0110(19) 0.0001(14) 0.0009(15) 0.0082(13)

loop_
_atom_type_symbol
_atom_type_description
_atom_type_scat_dispersion_real
_atom_type_scat_dispersion_imag
_atom_type_scat_source
O O 0.0106 0.006 'International Tables Vol C Tables 4.2.6.8 and 6.1.1.4'
Nb Nb -2.0727 0.6215 'International Tables Vol C Tables 4.2.6.8 and 6.1.1.4'
In In -0.7276 1.31 'International Tables Vol C Tables 4.2.6.8 and 6.1.1.4'
Te Te -0.5308 1.6751 'International Tables Vol C Tables 4.2.6.8 and 6.1.1.4'

loop_
_geom_angle_atom_site_label_1
_geom_angle_atom_site_label_2
_geom_angle_atom_site_label_3
_geom_angle
_geom_angle_site_symmetry_1
_geom_angle_site_symmetry_3
O4 Te1 O1 94.14(13) . .
O4 Te1 O5 94.02(14) . .
O1 Te1 O5 92.80(13) . .
O4 Te1 O6 82.85(12) . .
O1 Te1 O6 168.06(12) . .
O5 Te1 O6 75.95(12) . .
O8 Te2 O6 104.14(14) . .
O8 Te2 O7 78.13(13) . .
O6 Te2 O7 81.61(14) . .
O8 Te2 O7 83.70(13) . 4_554
O6 Te2 O7 76.58(14) . 4_554
O7 Te2 O7 147.16(15) . 4_554
O8 In1 O7 121.73(15) 2_565 .
O8 In1 O5 94.53(13) 2_565 1_455
O7 In1 O5 103.79(10) . 1_455
O8 In1 O6 99.43(12) 2_565 3_465
O7 In1 O6 132.45(15) . 3_465
O5 In1 O6 94.77(13) 1_455 3_465
O8 In1 O5 87.65(12) 2_565 3_465
O7 In1 O5 83.00(10) . 3_465
O5 In1 O5 170.21(16) 1_455 3_465
O6 In1 O5 75.46(12) 3_465 3_465
O8 In1 O8 169.39(9) 2_565 .
O7 In1 O8 67.82(13) . .
O5 In1 O8 86.97(13) 1_455 .
O6 In1 O8 69.97(12) 3_465 .
O5 In1 O8 89.17(12) 3_465 .
O3 Nb1 O2 99.5(2) . .
O3 Nb1 O1 94.99(13) . .
O2 Nb1 O1 94.59(13) . .
O3 Nb1 O4 93.41(12) . 3
O2 Nb1 O4 96.13(15) . 3
O1 Nb1 O4 165.10(14) . 3
O3 Nb1 O2 93.29(19) . 2_754
O2 Nb1 O2 166.95(3) . 2_754
O1 Nb1 O2 86.96(13) . 2_754
O4 Nb1 O2 80.29(14) 3 2_754
O3 Nb1 O3 173.0(3) . 3
O2 Nb1 O3 87.21(17) . 3
O1 Nb1 O3 86.40(12) . 3
O4 Nb1 O3 83.83(11) 3 3
O2 Nb1 O3 79.94(16) 2_754 3
Te1 O1 Nb1 131.62(16) . .
Nb1 O2 Nb1 155.13(18) . 2_755
Nb1 O3 Nb1 146.36(17) . 3_455
Te1 O4 Nb1 122.03(19) . 3_455
Te1 O5 In1 124.39(15) . 1_655
Te1 O5 In1 110.75(14) . 3_565
In1 O5 In1 118.93(13) 1_655 3_565
Te2 O6 In1 129.44(17) . 3_565
Te2 O6 Te1 115.53(15) . .
In1 O6 Te1 95.65(12) 3_565 .
Te2 O7 Te2 137.55(14) . 4
Te2 O7 In1 107.05(18) . .
Te2 O7 In1 115.39(19) 4 .
Te2 O8 In1 129.87(17) . 2_564
Te2 O8 In1 106.82(15) . .
In1 O8 In1 119.69(14) 2_564 .

loop_
_geom_bond_atom_site_label_1
_geom_bond_atom_site_label_2
_geom_bond_distance
_geom_bond_site_symmetry_2
Te1 O4 1.886(3) .
Te1 O1 1.895(3) .
Te1 O5 1.919(3) .
Te1 O6 2.469(3) .
Te2 O8 1.889(3) .
Te2 O6 1.904(3) .
Te2 O7 2.044(4) .
Te2 O7 2.070(4) 4_554
In1 O8 2.141(3) 2_565
In1 O7 2.145(3) .
In1 O5 2.167(3) 1_455
In1 O6 2.191(3) 3_465
In1 O5 2.276(3) 3_465
In1 O8 2.297(3) .
Nb1 O3 1.812(3) .
Nb1 O2 1.852(4) .
Nb1 O1 1.987(3) .
Nb1 O4 2.066(3) 3
Nb1 O2 2.097(4) 2_754
Nb1 O3 2.175(3) 3
O2 Nb1 2.097(4) 2_755
O3 Nb1 2.175(3) 3_455
O4 Nb1 2.066(3) 3_455
O5 In1 2.167(3) 1_655
O5 In1 2.276(3) 3_565
O6 In1 2.191(3) 3_565
O7 Te2 2.070(4) 4
O8 In1 2.141(3) 2_564
